data_4108415
loop_
_publ_author_name
'Jian Zhang'
'Shumei Chen'
'Tao Wu'
'Pingyun Feng'
'Xianhui Bu'

_publ_contact_author_address
;
Department of Chemistry and Biochemistry
California State University, Long Beach
1250 Bellflower Boulevard, Long Beach, CA 90840
;
_publ_contact_author_email xbu@csulb.edu
_publ_contact_author_name 'Xianhui Bu'
_publ_section_title
;
 Homochiral Crystallization of Microporous Framework Materials from
 Achiral Precursors by Chiral Catalysis
;
_journal_name_full 'Journal of the American Chemical Society'
_journal_page_first 12882
_journal_page_last 12883
_journal_paper_doi 10.1021/ja805272j
_journal_volume 130
_journal_year 2008
_chemical_formula_sum 'C16 H16 In N O8 S2'
_chemical_formula_weight 529.26
_chemical_name_systematic
;
 ?
;
_space_group_IT_number 95
_symmetry_cell_setting tetragonal
_symmetry_space_group_name_Hall 'P 4cw 2c'
_symmetry_space_group_name_H-M 'P 43 2 2'
_atom_sites_solution_hydrogens geom
_atom_sites_solution_primary direct
_atom_sites_solution_secondary difmap
_audit_creation_method SHELXL-97
_cell_angle_alpha 90.00
_cell_angle_beta 90.00
_cell_angle_gamma 90.00
_cell_formula_units_Z 4
_cell_length_a 13.5065(2)
_cell_length_b 13.5065(2)
_cell_length_c 15.9076(4)
_cell_measurement_temperature 293(2)
_cell_measurement_theta_max 25.01
_cell_measurement_theta_min 1.51
_cell_volume 2901.95(9)
_computing_cell_refinement 'Siemens SMART & SAINT'
_computing_data_collection 'Siemens SMART'
_computing_data_reduction 'Siemens XPREP'
_computing_molecular_graphics 'Bruker SHELXTL'
_computing_publication_material 'Bruker SHELXTL'
_computing_structure_refinement 'Siemens SHELXTL'
_computing_structure_solution 'Siemens SHELXTL'
_diffrn_ambient_temperature 293(2)
_diffrn_measured_fraction_theta_full 1.000
_diffrn_measured_fraction_theta_max 1.000
_diffrn_measurement_device_type 'CCD area detector'
_diffrn_measurement_method 'phi and omega scans'
_diffrn_radiation_monochromator graphite
_diffrn_radiation_source 'fine-focus sealed tube'
_diffrn_radiation_type MoK\a
_diffrn_radiation_wavelength 0.71073
_diffrn_reflns_av_R_equivalents 0.0994
_diffrn_reflns_av_sigmaI/netI 0.1094
_diffrn_reflns_limit_h_max 16
_diffrn_reflns_limit_h_min -11
_diffrn_reflns_limit_k_max 13
_diffrn_reflns_limit_k_min -16
_diffrn_reflns_limit_l_max 18
_diffrn_reflns_limit_l_min -16
_diffrn_reflns_number 16733
_diffrn_reflns_theta_full 25.01
_diffrn_reflns_theta_max 25.01
_diffrn_reflns_theta_min 1.51
_diffrn_standards_decay_% none
_diffrn_standards_interval_count none
_diffrn_standards_interval_time none
_diffrn_standards_number none
_exptl_absorpt_coefficient_mu 0.988
_exptl_absorpt_correction_T_max .8500
_exptl_absorpt_correction_T_min .6400
_exptl_absorpt_correction_type empirical
_exptl_absorpt_process_details 'SADABS (Sheldrick, 1996)'
_exptl_crystal_colour colorless
_exptl_crystal_density_diffrn 1.211
_exptl_crystal_description diamond
_exptl_crystal_F_000 1056
_exptl_crystal_size_max .23
_exptl_crystal_size_mid .13
_exptl_crystal_size_min .08
_refine_diff_density_max 0.907
_refine_diff_density_min -0.494
_refine_diff_density_rms 0.178
_refine_ls_abs_structure_details 'Flack H D (1983), Acta Cryst. A39, 876-881'
_refine_ls_abs_structure_Flack 0.55(10)
_refine_ls_extinction_coef 0.0096(14)
_refine_ls_extinction_expression Fc^*^=kFc[1+0.001xFc^2^\l^3^/sin(2\q)]^-1/4^
_refine_ls_extinction_method SHELXL
_refine_ls_goodness_of_fit_ref 1.099
_refine_ls_hydrogen_treatment constr
_refine_ls_matrix_type full
_refine_ls_number_parameters 116
_refine_ls_number_reflns 2563
_refine_ls_number_restraints 3
_refine_ls_restrained_S_all 1.099
_refine_ls_R_factor_all 0.0824
_refine_ls_R_factor_gt 0.0602
_refine_ls_shift/su_max 0.025
_refine_ls_shift/su_mean 0.002
_refine_ls_structure_factor_coef Fsqd
_refine_ls_weighting_details 'calc w=1/[\s^2^(Fo^2^)+(0.1051P)^2^+0.0000P] where P=(Fo^2^+2Fc^2^)/3'
_refine_ls_weighting_scheme calc
_refine_ls_wR_factor_gt 0.1916
_refine_ls_wR_factor_ref 0.2001
_reflns_number_gt 1833
_reflns_number_total 2563
_reflns_threshold_expression >2sigma(I)
_cod_data_source_file ja805272j_si_002_5.cif
_cod_data_source_block ATF-2
_cod_database_code 4108415

loop_
_symmetry_equiv_pos_as_xyz
'x, y, z'
'-y, x, z+3/4'
'-x, -y, z+1/2'
'y, -x, z+1/4'
'x, -y, -z+1/2'
'y, x, -z+1/4'
'-x, y, -z'
'-y, -x, -z+3/4'

loop_
_atom_site_label
_atom_site_type_symbol
_atom_site_fract_x
_atom_site_fract_y
_atom_site_fract_z
_atom_site_U_iso_or_equiv
_atom_site_adp_type
_atom_site_occupancy
_atom_site_symmetry_multiplicity
_atom_site_calc_flag
_atom_site_refinement_flags
In1 In 0.0000 0.58199(8) 0.5000 0.0280(4) Uani 1 2 d S
S1 S 0.2211(2) 0.2867(3) 0.3902(2) 0.0431(9) Uani 1 1 d .
O1 O 0.1211(6) 0.4561(6) 0.4836(5) 0.048(2) Uani 1 1 d .
O2 O 0.0249(6) 0.5027(6) 0.3803(5) 0.043(2) Uani 1 1 d .
O4 O 0.2996(7) 0.1061(7) 0.2071(5) 0.045(2) Uani 1 1 d .
O3 O 0.3485(7) 0.1139(6) 0.3400(5) 0.044(2) Uani 1 1 d .
C4 C 0.2262(9) 0.2289(9) 0.2938(7) 0.039(3) Uani 1 1 d .
C1 C 0.1349(9) 0.3661(8) 0.3560(7) 0.041(3) Uani 1 1 d .
C5 C 0.0929(9) 0.4484(9) 0.4097(8) 0.039(3) Uani 1 1 d .
C6 C 0.2910(10) 0.1474(10) 0.2799(9) 0.045(3) Uani 1 1 d .
C2 C 0.1110(9) 0.3533(10) 0.2714(7) 0.051(4) Uani 1 1 d .
H2A H 0.0690 0.3945 0.2410 0.061 Uiso 1 1 calc R
C3 C 0.1594(11) 0.2685(10) 0.2382(8) 0.066(4) Uani 1 1 d .
H3A H 0.1474 0.2429 0.1849 0.079 Uiso 1 1 calc R
N1 N 0.5000 0.165(3) 0.5000 0.199(14) Uiso 1 2 d SD
C21 C 0.446(4) 0.216(3) 0.571(2) 0.36(3) Uiso 1 1 d D
C22 C 0.429(5) 0.327(3) 0.552(3) 0.49(4) Uiso 1 1 d D

loop_
_atom_site_aniso_label
_atom_site_aniso_U_11
_atom_site_aniso_U_22
_atom_site_aniso_U_33
_atom_site_aniso_U_23
_atom_site_aniso_U_13
_atom_site_aniso_U_12
In1 0.0259(7) 0.0282(7) 0.0299(6) 0.000 -0.0010(6) 0.000
S1 0.046(2) 0.0462(19) 0.0370(19) -0.0077(16) -0.0044(16) 0.0163(16)
O1 0.059(6) 0.048(5) 0.037(5) -0.009(4) -0.002(5) 0.015(4)
O2 0.042(5) 0.036(4) 0.051(5) 0.001(5) 0.007(4) 0.010(4)
O4 0.048(6) 0.054(6) 0.034(5) 0.005(4) 0.006(4) 0.013(4)
O3 0.066(6) 0.032(5) 0.036(4) -0.009(4) -0.010(4) 0.020(5)
C4 0.041(8) 0.041(8) 0.035(7) -0.004(6) 0.004(6) 0.011(6)
C1 0.042(8) 0.035(7) 0.045(7) -0.008(6) 0.007(6) 0.019(6)
C5 0.031(7) 0.035(7) 0.050(8) -0.008(6) 0.017(6) -0.003(6)
C6 0.037(8) 0.050(9) 0.048(8) 0.002(7) 0.011(6) -0.007(7)
C2 0.059(9) 0.058(9) 0.037(7) -0.011(6) -0.009(6) 0.033(7)
C3 0.093(12) 0.066(10) 0.038(8) 0.008(8) 0.001(9) 0.036(8)

loop_
_atom_type_symbol
_atom_type_description
_atom_type_scat_dispersion_real
_atom_type_scat_dispersion_imag
_atom_type_scat_source
C C 0.0033 0.0016 'International Tables Vol C Tables 4.2.6.8 and 6.1.1.4'
H H 0.0000 0.0000 'International Tables Vol C Tables 4.2.6.8 and 6.1.1.4'
In In -0.7276 1.3100 'International Tables Vol C Tables 4.2.6.8 and 6.1.1.4'
N N 0.0061 0.0033 'International Tables Vol C Tables 4.2.6.8 and 6.1.1.4'
O O 0.0106 0.0060 'International Tables Vol C Tables 4.2.6.8 and 6.1.1.4'
S S 0.1246 0.1234 'International Tables Vol C Tables 4.2.6.8 and 6.1.1.4'

loop_
_geom_angle_atom_site_label_1
_geom_angle_atom_site_label_2
_geom_angle_atom_site_label_3
_geom_angle
_geom_angle_site_symmetry_1
_geom_angle_site_symmetry_3
O2 In1 O2 122.0(4) 7_556 .
O2 In1 O4 134.6(3) 7_556 4_565
O2 In1 O4 89.2(3) . 4_565
O2 In1 O4 89.2(3) 7_556 8_565
O2 In1 O4 134.6(3) . 8_565
O4 In1 O4 89.6(5) 4_565 8_565
O2 In1 O3 76.3(3) 7_556 4_565
O2 In1 O3 129.2(3) . 4_565
O4 In1 O3 58.2(3) 4_565 4_565
O4 In1 O3 87.0(3) 8_565 4_565
O2 In1 O3 129.2(3) 7_556 8_565
O2 In1 O3 76.3(3) . 8_565
O4 In1 O3 87.0(3) 4_565 8_565
O4 In1 O3 58.2(3) 8_565 8_565
O3 In1 O3 131.8(4) 4_565 8_565
O2 In1 O1 56.9(3) 7_556 7_556
O2 In1 O1 81.5(3) . 7_556
O4 In1 O1 168.5(3) 4_565 7_556
O4 In1 O1 92.1(3) 8_565 7_556
O3 In1 O1 133.2(3) 4_565 7_556
O3 In1 O1 84.3(3) 8_565 7_556
O2 In1 O1 81.5(3) 7_556 .
O2 In1 O1 56.9(3) . .
O4 In1 O1 92.1(3) 4_565 .
O4 In1 O1 168.5(3) 8_565 .
O3 In1 O1 84.3(3) 4_565 .
O3 In1 O1 133.2(3) 8_565 .
O1 In1 O1 88.5(4) 7_556 .
O2 In1 C5 28.7(3) 7_556 7_556
O2 In1 C5 102.2(4) . 7_556
O4 In1 C5 163.2(4) 4_565 7_556
O4 In1 C5 91.0(3) 8_565 7_556
O3 In1 C5 105.0(4) 4_565 7_556
O3 In1 C5 107.5(4) 8_565 7_556
O1 In1 C5 28.2(3) 7_556 7_556
O1 In1 C5 84.1(3) . 7_556
O2 In1 C5 102.2(4) 7_556 .
O2 In1 C5 28.7(3) . .
O4 In1 C5 91.0(3) 4_565 .
O4 In1 C5 163.2(4) 8_565 .
O3 In1 C5 107.5(4) 4_565 .
O3 In1 C5 105.0(4) 8_565 .
O1 In1 C5 84.1(3) 7_556 .
O1 In1 C5 28.2(3) . .
C5 In1 C5 93.2(5) 7_556 .
O2 In1 C6 105.8(4) 7_556 4_565
O2 In1 C6 110.6(3) . 4_565
O4 In1 C6 28.8(3) 4_565 4_565
O4 In1 C6 87.9(3) 8_565 4_565
O3 In1 C6 29.4(3) 4_565 4_565
O3 In1 C6 110.3(4) 8_565 4_565
O1 In1 C6 162.6(4) 7_556 4_565
O1 In1 C6 88.1(4) . 4_565
C5 In1 C6 134.5(4) 7_556 4_565
C5 In1 C6 100.5(4) . 4_565
O2 In1 C6 110.6(3) 7_556 8_565
O2 In1 C6 105.8(4) . 8_565
O4 In1 C6 87.9(3) 4_565 8_565
O4 In1 C6 28.8(3) 8_565 8_565
O3 In1 C6 110.3(4) 4_565 8_565
O3 In1 C6 29.4(3) 8_565 8_565
O1 In1 C6 88.1(4) 7_556 8_565
O1 In1 C6 162.6(4) . 8_565
C5 In1 C6 100.5(4) 7_556 8_565
C5 In1 C6 134.4(4) . 8_565
C6 In1 C6 100.0(6) 4_565 8_565
C1 S1 C4 91.7(6) . .
C5 O1 In1 87.2(7) . .
C5 O2 In1 94.1(7) . .
C6 O4 In1 93.9(7) . 2_654
C6 O3 In1 91.1(7) . 2_654
C3 C4 C6 127.2(12) . .
C3 C4 S1 111.8(9) . .
C6 C4 S1 120.9(10) . .
C2 C1 C5 123.3(11) . .
C2 C1 S1 113.3(8) . .
C5 C1 S1 123.3(9) . .
O1 C5 O2 121.8(11) . .
O1 C5 C1 118.8(12) . .
O2 C5 C1 119.2(11) . .
O1 C5 In1 64.6(6) . .
O2 C5 In1 57.2(6) . .
C1 C5 In1 173.4(8) . .
O4 C6 O3 116.8(11) . .
O4 C6 C4 121.9(12) . .
O3 C6 C4 121.1(12) . .
O4 C6 In1 57.3(6) . 2_654
O3 C6 In1 59.5(6) . 2_654
C4 C6 In1 177.4(10) . 2_654
C1 C2 C3 110.7(11) . .
C1 C2 H2A 124.7 . .
C3 C2 H2A 124.7 . .
C4 C3 C2 112.1(12) . .
C4 C3 H3A 123.9 . .
C2 C3 H3A 123.9 . .
C21 N1 C21 126(3) . 7_656
N1 C21 C22 112(2) . .

loop_
_geom_bond_atom_site_label_1
_geom_bond_atom_site_label_2
_geom_bond_distance
_geom_bond_site_symmetry_2
In1 O2 2.211(8) 7_556
In1 O2 2.211(8) .
In1 O4 2.253(8) 4_565
In1 O4 2.253(8) 8_565
In1 O3 2.302(8) 4_565
In1 O3 2.302(7) 8_565
In1 O1 2.374(8) 7_556
In1 O1 2.374(8) .
In1 C5 2.625(12) 7_556
In1 C5 2.625(12) .
In1 C6 2.671(13) 4_565
In1 C6 2.671(13) 8_565
S1 C1 1.673(12) .
S1 C4 1.722(12) .
O1 C5 1.240(14) .
O2 C5 1.264(14) .
O4 C6 1.291(14) .
O4 In1 2.253(8) 2_654
O3 C6 1.312(14) .
O3 In1 2.302(7) 2_654
C4 C3 1.372(17) .
C4 C6 1.424(16) .
C1 C2 1.395(16) .
C1 C5 1.513(15) .
C6 In1 2.671(13) 2_654
C2 C3 1.421(17) .
C2 H2A 0.9300 .
C3 H3A 0.9300 .
N1 C21 1.509(19) .
N1 C21 1.509(19) 7_656
C21 C22 1.55(2) .
